data_1564791
loop_
_publ_author_name
'Diop, Aboubacar'
'Diop, Tidiane'
'Diop, Cheikh Abdou Khadre'
'Tumanov, Nikolay'
'Ennio, Zangrando'
'Sidib\'e, Mamadou'

_publ_section_title
;
 (3<i>E</i>)-4-[(Naphthalen-1-yl)amino]pent-3-en-2-one hemihydrate
;
_journal_coeditor_code XU4045
_journal_issue 9
_journal_name_full IUCrData
_journal_page_first x210989
_journal_paper_doi 10.1107/S2414314621009895
_journal_volume 6
_journal_year 2021
_chemical_formula_iupac 'C15 H15 N O, 0.5H2 O'
_chemical_formula_moiety 'C15 H15 N O, 0.5(H2 O)'
_chemical_formula_sum 'C15 H16 N O1.5'
_chemical_formula_weight 234.29
_chemical_name_systematic
;
(3<i>E</i>)-4-[(Naphthalen-1-yl)amino]pent-3-en-2-one hemihydrate
;
_space_group_crystal_system monoclinic
_space_group_IT_number 15
_space_group_name_Hall '-I 2ya'
_space_group_name_H-M_alt 'I 1 2/a 1'
_atom_sites_solution_hydrogens difmap
_atom_sites_solution_primary dual
_atom_sites_solution_secondary dual
_audit_creation_method SHELXL-2018/3
_cell_angle_alpha 90
_cell_angle_beta 102.347(4)
_cell_angle_gamma 90
_cell_formula_units_Z 8
_cell_length_a 17.1405(8)
_cell_length_b 8.3052(4)
_cell_length_c 18.5156(8)
_cell_measurement_reflns_used 2470
_cell_measurement_temperature 295(2)
_cell_measurement_theta_max 30.5320
_cell_measurement_theta_min 2.9350
_cell_volume 2574.8(2)
_computing_cell_refinement
;
CrysAlisPro (Rigaku OD, 2018)
;
_computing_data_collection
;
CrysAlisPro (Rigaku OD, 2018)
;
_computing_data_reduction
;
CrysAlisPro (Rigaku OD, 2018)
;
_computing_structure_refinement
;
<i>SHELXL2018/3</i> (Sheldrick, 2015b)
;
_computing_structure_solution
;
SHELXT (Sheldrick, 2015a)
;
_diffrn_ambient_temperature 295(2)
_diffrn_detector_area_resol_mean 10.3712
_diffrn_measured_fraction_theta_full 1.000
_diffrn_measured_fraction_theta_max 1.000
_diffrn_measurement_device_type
;
Oxford Diffraction Xcalibur, Ruby, Gemini Ultra
;
_diffrn_measurement_method '\w scans'
_diffrn_radiation_monochromator graphite
_diffrn_radiation_type MoK\a
_diffrn_radiation_wavelength 0.71073
_diffrn_reflns_av_R_equivalents 0.0134
_diffrn_reflns_av_unetI/netI 0.0149
_diffrn_reflns_limit_h_max 13
_diffrn_reflns_limit_h_min -21
_diffrn_reflns_limit_k_max 10
_diffrn_reflns_limit_k_min -10
_diffrn_reflns_limit_l_max 23
_diffrn_reflns_limit_l_min -21
_diffrn_reflns_number 6527
_diffrn_reflns_theta_full 25.242
_diffrn_reflns_theta_max 26.370
_diffrn_reflns_theta_min 2.252
_exptl_absorpt_coefficient_mu 0.078
_exptl_absorpt_correction_T_max 0.981
_exptl_absorpt_correction_T_min 0.952
_exptl_absorpt_correction_type analytical
_exptl_absorpt_process_details
;
(CrysAlisPro; Rigaku OD, 2018)
;
_exptl_crystal_colour colourless
_exptl_crystal_density_diffrn 1.209
_exptl_crystal_description block
_exptl_crystal_F_000 1000
_exptl_crystal_size_max 0.880
_exptl_crystal_size_mid 0.480
_exptl_crystal_size_min 0.271
_refine_diff_density_max 0.132
_refine_diff_density_min -0.156
_refine_ls_extinction_method none
_refine_ls_goodness_of_fit_ref 1.049
_refine_ls_hydrogen_treatment mixed
_refine_ls_matrix_type full
_refine_ls_number_parameters 168
_refine_ls_number_reflns 2637
_refine_ls_number_restraints 0
_refine_ls_restrained_S_all 1.049
_refine_ls_R_factor_all 0.0568
_refine_ls_R_factor_gt 0.0432
_refine_ls_shift/su_max 0.002
_refine_ls_shift/su_mean 0.000
_refine_ls_structure_factor_coef Fsqd
_refine_ls_weighting_details 'w=1/[\s^2^(Fo^2^)+(0.0578P)^2^+0.6014P] where P=(Fo^2^+2Fc^2^)/3'
_refine_ls_weighting_scheme calc
_refine_ls_wR_factor_gt 0.1123
_refine_ls_wR_factor_ref 0.1225
_reflns_number_gt 2045
_reflns_number_total 2637
_reflns_threshold_expression 'I > 2\s(I)'
_cod_data_source_file xu4045sup1.cif
_cod_data_source_block I
_cod_original_sg_symbol_H-M 'I 2/a'
_cod_original_formula_sum 'C15 H16 N1 O1.5'
_cod_database_code 1564791
_shelx_space_group_comment
;
The symmetry employed for this shelxl refinement is uniquely defined
by the following loop, which should always be used as a source of
symmetry information in preference to the above space-group names.
They are only intended as comments.
;
_shelx_estimated_absorpt_t_min 0.935
_shelx_estimated_absorpt_t_max 0.979

loop_
_space_group_symop_operation_xyz
'x, y, z'
'-x+1/2, y, -z'
'x+1/2, y+1/2, z+1/2'
'-x+1, y+1/2, -z+1/2'
'-x, -y, -z'
'x-1/2, -y, z'
'-x+1/2, -y+1/2, -z+1/2'
'x, -y+1/2, z+1/2'

loop_
_atom_site_type_symbol
_atom_site_label
_atom_site_fract_x
_atom_site_fract_y
_atom_site_fract_z
_atom_site_U_iso_or_equiv
_atom_site_adp_type
_atom_site_calc_flag
_atom_site_occupancy
_atom_site_disorder_assembly
_atom_site_disorder_group
O O1 0.35246(7) 0.84680(13) 0.60203(6) 0.0697(3) Uani d 1 . .
N N1 0.41810(7) 0.55405(15) 0.62641(6) 0.0554(3) Uani d 1 . .
H H1 0.4037(10) 0.641(2) 0.5971(9) 0.067 Uiso d 1 . .
C C1 0.54448(8) 0.47503(16) 0.59592(7) 0.0487(3) Uani d 1 . .
C C2 0.57433(9) 0.63404(19) 0.60622(8) 0.0613(4) Uani d 1 . .
H H2 0.542714 0.714959 0.619655 0.074 Uiso calc 1 . .
C C3 0.64878(11) 0.6695(3) 0.59665(10) 0.0820(5) Uani d 1 . .
H H3 0.667331 0.774862 0.602925 0.098 Uiso calc 1 . .
C C4 0.69744(11) 0.5507(3) 0.57766(10) 0.0914(6) Uani d 1 . .
H H4 0.748515 0.576743 0.571849 0.110 Uiso calc 1 . .
C C5 0.67113(10) 0.3970(3) 0.56749(9) 0.0787(5) Uani d 1 . .
H H5 0.704585 0.318524 0.554932 0.094 Uiso calc 1 . .
C C6 0.59393(9) 0.35372(18) 0.57560(7) 0.0581(4) Uani d 1 . .
C C7 0.56410(11) 0.1952(2) 0.56424(9) 0.0716(5) Uani d 1 . .
H H7 0.596165 0.114794 0.551045 0.086 Uiso calc 1 . .
C C8 0.48942(12) 0.15854(19) 0.57231(10) 0.0747(5) Uani d 1 . .
H H8 0.470690 0.053490 0.564663 0.090 Uiso calc 1 . .
C C9 0.44020(10) 0.27831(19) 0.59215(8) 0.0654(4) Uani d 1 . .
H H9 0.388734 0.252280 0.596803 0.079 Uiso calc 1 . .
C C10 0.46696(8) 0.43196(16) 0.60462(7) 0.0511(3) Uani d 1 . .
C C11 0.40408(8) 0.57179(17) 0.69445(7) 0.0545(3) Uani d 1 . .
C C12 0.42920(14) 0.4398(2) 0.74914(10) 0.0870(6) Uani d 1 . .
H H12A 0.395859 0.347308 0.734921 0.131 Uiso calc 1 . .
H H12B 0.424079 0.475343 0.797244 0.131 Uiso calc 1 . .
H H12C 0.483825 0.411805 0.750444 0.131 Uiso calc 1 . .
C C13 0.36721(9) 0.70740(18) 0.71367(8) 0.0583(4) Uani d 1 . .
H H13 0.357332 0.711308 0.761114 0.070 Uiso calc 1 . .
C C14 0.34324(8) 0.84062(17) 0.66740(8) 0.0566(4) Uani d 1 . .
C C15 0.30550(13) 0.9813(2) 0.69784(11) 0.0864(5) Uani d 1 . .
H H15A 0.297561 1.067498 0.662469 0.130 Uiso calc 0.5 . .
H H15B 0.339877 1.017109 0.742911 0.130 Uiso calc 0.5 . .
H H15C 0.254936 0.949261 0.707604 0.130 Uiso calc 0.5 . .
H H15D 0.297355 0.955081 0.746187 0.130 Uiso calc 0.5 . .
H H15E 0.255039 1.005469 0.665745 0.130 Uiso calc 0.5 . .
H H15F 0.339980 1.073318 0.701052 0.130 Uiso calc 0.5 . .
O O2 0.250000 1.0550(2) 0.500000 0.1027(7) Uani d 1 . .
H H2A 0.2805(17) 0.990(3) 0.5285(16) 0.151(11) Uiso d 1 . .

loop_
_atom_site_aniso_label
_atom_site_aniso_U_11
_atom_site_aniso_U_22
_atom_site_aniso_U_33
_atom_site_aniso_U_12
_atom_site_aniso_U_13
_atom_site_aniso_U_23
O1 0.0799(8) 0.0721(7) 0.0613(7) 0.0141(5) 0.0242(5) 0.0081(5)
N1 0.0566(7) 0.0623(7) 0.0506(7) 0.0104(5) 0.0184(5) 0.0042(5)
C1 0.0496(7) 0.0604(8) 0.0356(6) 0.0035(6) 0.0080(5) -0.0002(6)
C2 0.0641(9) 0.0675(9) 0.0528(8) -0.0044(7) 0.0141(7) -0.0035(7)
C3 0.0744(12) 0.0982(13) 0.0744(11) -0.0283(10) 0.0180(9) -0.0020(9)
C4 0.0535(10) 0.148(2) 0.0751(12) -0.0135(11) 0.0187(8) -0.0011(12)
C5 0.0573(10) 0.1225(16) 0.0582(9) 0.0216(10) 0.0164(7) 0.0010(10)
C6 0.0596(8) 0.0751(10) 0.0395(7) 0.0158(7) 0.0108(6) 0.0001(6)
C7 0.0924(13) 0.0661(10) 0.0562(9) 0.0226(9) 0.0157(8) -0.0059(7)
C8 0.1019(14) 0.0539(9) 0.0677(10) -0.0024(8) 0.0170(9) -0.0089(7)
C9 0.0687(10) 0.0653(9) 0.0634(9) -0.0095(7) 0.0166(7) -0.0046(7)
C10 0.0530(8) 0.0566(8) 0.0443(7) 0.0043(6) 0.0121(6) -0.0005(6)
C11 0.0550(8) 0.0613(8) 0.0484(7) -0.0003(6) 0.0137(6) -0.0007(6)
C12 0.1277(16) 0.0789(11) 0.0574(10) 0.0258(11) 0.0262(10) 0.0092(9)
C13 0.0631(9) 0.0657(9) 0.0493(8) 0.0026(7) 0.0195(6) -0.0032(7)
C14 0.0510(8) 0.0618(8) 0.0584(9) -0.0019(6) 0.0151(6) -0.0055(7)
C15 0.1069(15) 0.0715(10) 0.0870(12) 0.0205(10) 0.0350(11) -0.0041(9)
O2 0.1283(19) 0.0622(11) 0.1037(16) 0.000 -0.0062(13) 0.000

loop_
_atom_type_symbol
_atom_type_description
_atom_type_scat_dispersion_real
_atom_type_scat_dispersion_imag
_atom_type_scat_source
C C 0.0033 0.0016 'International Tables Vol C Tables 4.2.6.8 and 6.1.1.4'
H H 0.0000 0.0000 'International Tables Vol C Tables 4.2.6.8 and 6.1.1.4'
N N 0.0061 0.0033 'International Tables Vol C Tables 4.2.6.8 and 6.1.1.4'
O O 0.0106 0.0060 'International Tables Vol C Tables 4.2.6.8 and 6.1.1.4'

loop_
_geom_angle_atom_site_label_1
_geom_angle_atom_site_label_2
_geom_angle_atom_site_label_3
_geom_angle_site_symmetry_1
_geom_angle_site_symmetry_3
_geom_angle
_geom_angle_publ_flag
C11 N1 C10 . . 125.30(12) ?
C11 N1 H1 . . 113.3(10) ?
C10 N1 H1 . . 119.8(10) ?
C2 C1 C10 . . 122.75(12) ?
C2 C1 C6 . . 118.65(13) ?
C10 C1 C6 . . 118.60(13) ?
C3 C2 C1 . . 120.52(15) ?
C3 C2 H2 . . 119.7 ?
C1 C2 H2 . . 119.7 ?
C2 C3 C4 . . 120.85(18) ?
C2 C3 H3 . . 119.6 ?
C4 C3 H3 . . 119.6 ?
C5 C4 C3 . . 120.41(16) ?
C5 C4 H4 . . 119.8 ?
C3 C4 H4 . . 119.8 ?
C4 C5 C6 . . 121.21(17) ?
C4 C5 H5 . . 119.4 ?
C6 C5 H5 . . 119.4 ?
C5 C6 C7 . . 122.70(15) ?
C5 C6 C1 . . 118.35(15) ?
C7 C6 C1 . . 118.95(14) ?
C8 C7 C6 . . 120.91(14) ?
C8 C7 H7 . . 119.5 ?
C6 C7 H7 . . 119.5 ?
C7 C8 C9 . . 120.32(15) ?
C7 C8 H8 . . 119.8 ?
C9 C8 H8 . . 119.8 ?
C10 C9 C8 . . 120.68(15) ?
C10 C9 H9 . . 119.7 ?
C8 C9 H9 . . 119.7 ?
C9 C10 C1 . . 120.52(13) ?
C9 C10 N1 . . 121.20(13) ?
C1 C10 N1 . . 118.27(12) ?
N1 C11 C13 . . 121.20(13) ?
N1 C11 C12 . . 118.26(13) ?
C13 C11 C12 . . 120.54(13) ?
C11 C12 H12A . . 109.5 ?
C11 C12 H12B . . 109.5 ?
H12A C12 H12B . . 109.5 ?
C11 C12 H12C . . 109.5 ?
H12A C12 H12C . . 109.5 ?
H12B C12 H12C . . 109.5 ?
C11 C13 C14 . . 125.27(13) ?
C11 C13 H13 . . 117.4 ?
C14 C13 H13 . . 117.4 ?
O1 C14 C13 . . 122.64(13) ?
O1 C14 C15 . . 118.90(14) ?
C13 C14 C15 . . 118.46(13) ?
C14 C15 H15A . . 109.5 ?
C14 C15 H15B . . 109.5 ?
H15A C15 H15B . . 109.5 ?
C14 C15 H15C . . 109.5 ?
H15A C15 H15C . . 109.5 ?
H15B C15 H15C . . 109.5 ?
C14 C15 H15D . . 109.5 ?
H15A C15 H15D . . 141.1 ?
H15B C15 H15D . . 56.3 ?
H15C C15 H15D . . 56.3 ?
C14 C15 H15E . . 109.5 ?
H15A C15 H15E . . 56.3 ?
H15B C15 H15E . . 141.1 ?
H15C C15 H15E . . 56.3 ?
H15D C15 H15E . . 109.5 ?
C14 C15 H15F . . 109.5 ?
H15A C15 H15F . . 56.3 ?
H15B C15 H15F . . 56.3 ?
H15C C15 H15F . . 141.1 ?
H15D C15 H15F . . 109.5 ?
H15E C15 H15F . . 109.5 ?
H2A O2 H2A . 2_556 101(4) ?

loop_
_geom_bond_atom_site_label_1
_geom_bond_atom_site_label_2
_geom_bond_site_symmetry_2
_geom_bond_distance
_geom_bond_publ_flag
O1 C14 . 1.2548(17) ?
N1 C11 . 1.3403(17) ?
N1 C10 . 1.4271(17) ?
N1 H1 . 0.904(17) ?
C1 C2 . 1.414(2) ?
C1 C10 . 1.4180(18) ?
C1 C6 . 1.4183(18) ?
C2 C3 . 1.358(2) ?
C2 H2 . 0.9300 ?
C3 C4 . 1.385(3) ?
C3 H3 . 0.9300 ?
C4 C5 . 1.354(3) ?
C4 H4 . 0.9300 ?
C5 C6 . 1.410(2) ?
C5 H5 . 0.9300 ?
C6 C7 . 1.412(2) ?
C7 C8 . 1.355(2) ?
C7 H7 . 0.9300 ?
C8 C9 . 1.403(2) ?
C8 H8 . 0.9300 ?
C9 C10 . 1.359(2) ?
C9 H9 . 0.9300 ?
C11 C13 . 1.375(2) ?
C11 C12 . 1.492(2) ?
C12 H12A . 0.9600 ?
C12 H12B . 0.9600 ?
C12 H12C . 0.9600 ?
C13 C14 . 1.406(2) ?
C13 H13 . 0.9300 ?
C14 C15 . 1.503(2) ?
C15 H15A . 0.9600 ?
C15 H15B . 0.9600 ?
C15 H15C . 0.9600 ?
C15 H15D . 0.9600 ?
C15 H15E . 0.9600 ?
C15 H15F . 0.9600 ?
O2 H2A . 0.85(3) ?
O2 H2A 2_556 0.85(3) ?

loop_
_geom_hbond_atom_site_label_D
_geom_hbond_atom_site_label_H
_geom_hbond_atom_site_label_A
_geom_hbond_site_symmetry_A
_geom_hbond_distance_DH
_geom_hbond_distance_HA
_geom_hbond_distance_DA
_geom_hbond_angle_DHA
N1 H1 O1 . 0.905(17) 1.933(17) 2.6765(17) 138.2(15)
O2 H2A O1 . 0.85(3) 2.02(3) 2.8678(15) 176(3)

loop_
_geom_torsion_atom_site_label_1
_geom_torsion_atom_site_label_2
_geom_torsion_atom_site_label_3
_geom_torsion_atom_site_label_4
_geom_torsion_site_symmetry_1
_geom_torsion_site_symmetry_2
_geom_torsion_site_symmetry_3
_geom_torsion_site_symmetry_4
_geom_torsion
_geom_torsion_publ_flag
C10 C1 C2 C3 . . . . -179.47(14) ?
C6 C1 C2 C3 . . . . 0.1(2) ?
C1 C2 C3 C4 . . . . -0.9(3) ?
C2 C3 C4 C5 . . . . 0.7(3) ?
C3 C4 C5 C6 . . . . 0.2(3) ?
C4 C5 C6 C7 . . . . 178.95(16) ?
C4 C5 C6 C1 . . . . -1.0(2) ?
C2 C1 C6 C5 . . . . 0.79(19) ?
C10 C1 C6 C5 . . . . -179.59(12) ?
C2 C1 C6 C7 . . . . -179.15(13) ?
C10 C1 C6 C7 . . . . 0.47(19) ?
C5 C6 C7 C8 . . . . -179.74(15) ?
C1 C6 C7 C8 . . . . 0.2(2) ?
C6 C7 C8 C9 . . . . 0.0(3) ?
C7 C8 C9 C10 . . . . -1.0(3) ?
C8 C9 C10 C1 . . . . 1.7(2) ?
C8 C9 C10 N1 . . . . -178.61(14) ?
C2 C1 C10 C9 . . . . 178.20(13) ?
C6 C1 C10 C9 . . . . -1.40(19) ?
C2 C1 C10 N1 . . . . -1.53(19) ?
C6 C1 C10 N1 . . . . 178.86(11) ?
C11 N1 C10 C9 . . . . 76.91(19) ?
C11 N1 C10 C1 . . . . -103.36(16) ?
C10 N1 C11 C13 . . . . 169.20(13) ?
C10 N1 C11 C12 . . . . -11.1(2) ?
N1 C11 C13 C14 . . . . -2.3(2) ?
C12 C11 C13 C14 . . . . 178.05(16) ?
C11 C13 C14 O1 . . . . 1.2(2) ?
C11 C13 C14 C15 . . . . -178.45(16) ?

_cod_database_fobs_code 1564791
